data_1511024
loop_
_publ_author_name
'Reckeweg, O.'
'Meyer, H.J.'

_publ_section_title
;
 Lanthanide nitrido borates with six-membered B3 N6 rings: Ln3 B3 N6
;
_journal_name_full 'Angew. Chem. Int. ed.'
_journal_page_first 1607
_journal_page_last 1609
_journal_paper_doi 10.1002/(SICI)1521-3773(19990601)38:11<1607::AID-ANIE1607>3.0.CO;2-0
_journal_volume 38
_journal_year 1999
_chemical_formula_sum 'B Ce N2'
_chemical_name_systematic 'Ce (B N2)'
_space_group_IT_number 2
_symmetry_space_group_name_Hall '-P 1'
_symmetry_space_group_name_H-M 'P -1'
_cell_angle_alpha 106.054
_cell_angle_beta 90.73
_cell_angle_gamma 115.524
_cell_formula_units_Z 6
_cell_length_a 6.5834
_cell_length_b 6.7751
_cell_length_c 7.7298
_cell_volume 295.514
_citation_journal_id_ASTM ACIEF5
_cod_data_source_file boron0-1_108.cif
_cod_data_source_block B1Ce1N2
_cod_original_cell_volume 295.5135
_cod_original_formula_sum 'B1 Ce1 N2'
_cod_database_code 1511024

loop_
_symmetry_equiv_pos_as_xyz
x,y,z
-x,-y,-z

loop_
_atom_site_label
_atom_site_type_symbol
_atom_site_fract_x
_atom_site_fract_y
_atom_site_fract_z
_atom_site_occupancy
_atom_site_U_iso_or_equiv
B3 B+3 0.8984 0.2227 0.0132 1 0.0
N2 N-3 0.7591 0.0862 0.8371 1 0.0
Ce3 Ce+3 0.46281 0.21508 0.93838 1 0.0
Ce2 Ce+3 0.52592 0.77906 0.57697 1 0.0
N4 N-3 0.1472 0.3557 0.0412 1 0.0
Ce1 Ce+3 0.06036 0.32456 0.69906 1 0.0
N1 N-3 0.4877 0.484 0.7498 1 0.0
B2 B+3 0.9003 0.2097 0.3278 1 0.0
N3 N-3 0.1459 0.3687 0.3804 1 0.0
B1 B+3 0.7332 0.5827 0.7776 1 0.0
N6 N-3 0.771 0.2212 0.1731 1 0.0
N5 N-3 0.768 0.0459 0.4181 1 0.0
